data_4507269
loop_
_publ_author_name
'Mastropietro, Teresa F.'
'Marino, Nadia'
'Armentano, Donatella'
'De Munno, Giovanni'
'Yuste, Consuelo'
'Lloret, Francesc'
'Julve, Miguel'

_publ_section_title
;
 Anion-Directed Self-Assembly of Unusual Discrete and One-Dimensional
 Copper(II) Complexes of 3,6-Bis(2&#x2032;-pyridyl)pyridazine
;
_journal_issue 1
_journal_name_full 'Crystal Growth &amp; Design'
_journal_page_first 270
_journal_paper_doi 10.1021/cg301415p
_journal_volume 13
_journal_year 2013
_chemical_formula_sum 'C14 H12 Cl2 Cu N4 O9'
_chemical_formula_weight 514.72
_chemical_name_systematic
; 
 ? 
;
_space_group_IT_number 15
_symmetry_cell_setting monoclinic
_symmetry_space_group_name_Hall '-C 2yc'
_symmetry_space_group_name_H-M 'C 1 2/c 1'
_atom_sites_solution_hydrogens geom
_atom_sites_solution_primary direct
_atom_sites_solution_secondary difmap
_audit_creation_method SHELXL-97
_cell_angle_alpha 90.00
_cell_angle_beta 123.60(3)
_cell_angle_gamma 90.00
_cell_formula_units_Z 8
_cell_length_a 25.841(9)
_cell_length_b 8.544(3)
_cell_length_c 20.482(9)
_cell_measurement_reflns_used 30
_cell_measurement_temperature 293(2)
_cell_measurement_theta_max 30
_cell_measurement_theta_min 15
_cell_volume 3767(3)
_computing_cell_refinement 'Bruker P3'
_computing_data_collection 'Bruker P3'
_computing_data_reduction 'Bruker XDISK'
_computing_molecular_graphics 'SHELXTL NT Bruker XP'
_computing_publication_material 'SHELXTL NT Package Bruker'
_computing_structure_refinement 'SHELXL-97 (Sheldrick, 1997)'
_computing_structure_solution 'SHELXS-97 (Sheldrick, 1990)'
_diffrn_ambient_temperature 293(2)
_diffrn_measured_fraction_theta_full 1.000
_diffrn_measured_fraction_theta_max 1.000
_diffrn_measurement_device_type 'R3m/V automatic four-circle diffractometer'
_diffrn_measurement_method omega/2-theta-scans
_diffrn_radiation_monochromator graphite
_diffrn_radiation_source 'fine-focus sealed tube'
_diffrn_radiation_type MoK\a
_diffrn_radiation_wavelength 0.71073
_diffrn_reflns_av_R_equivalents 0.0214
_diffrn_reflns_av_sigmaI/netI 0.0422
_diffrn_reflns_limit_h_max 27
_diffrn_reflns_limit_h_min -32
_diffrn_reflns_limit_k_max 10
_diffrn_reflns_limit_k_min 0
_diffrn_reflns_limit_l_max 26
_diffrn_reflns_limit_l_min 0
_diffrn_reflns_number 4252
_diffrn_reflns_theta_full 27.07
_diffrn_reflns_theta_max 27.07
_diffrn_reflns_theta_min 1.89
_diffrn_standards_decay_% 1.6
_diffrn_standards_interval_count 50
_diffrn_standards_number 2
_exptl_absorpt_coefficient_mu 1.503
_exptl_absorpt_correction_T_max 0.8766
_exptl_absorpt_correction_T_min 0.7432
_exptl_absorpt_correction_type empirical
_exptl_absorpt_process_details psi-scan
_exptl_crystal_colour green
_exptl_crystal_density_diffrn 1.815
_exptl_crystal_density_method 'not measured'
_exptl_crystal_description rhombuses
_exptl_crystal_F_000 2072
_exptl_crystal_size_max 0.21
_exptl_crystal_size_mid 0.18
_exptl_crystal_size_min 0.09
_refine_diff_density_max 0.890
_refine_diff_density_min -0.507
_refine_diff_density_rms 0.091
_refine_ls_extinction_method none
_refine_ls_goodness_of_fit_ref 0.976
_refine_ls_hydrogen_treatment mixed
_refine_ls_matrix_type full
_refine_ls_number_parameters 277
_refine_ls_number_reflns 4131
_refine_ls_number_restraints 4
_refine_ls_restrained_S_all 0.976
_refine_ls_R_factor_all 0.0754
_refine_ls_R_factor_gt 0.0502
_refine_ls_shift/su_max 0.000
_refine_ls_shift/su_mean 0.000
_refine_ls_structure_factor_coef Fsqd
_refine_ls_weighting_details 'calc w=1/[\s^2^(Fo^2^)+(0.0956P)^2^+0.0000P] where P=(Fo^2^+2Fc^2^)/3'
_refine_ls_weighting_scheme calc
_refine_ls_wR_factor_gt 0.1365
_refine_ls_wR_factor_ref 0.1461
_reflns_number_gt 2784
_reflns_number_total 4131
_reflns_threshold_expression >2sigma(I)
_cod_data_source_file cg301415p_si_003.cif
_cod_data_source_block 3
_cod_original_cell_volume 3767(2)
_cod_original_sg_symbol_H-M C2/c
_cod_database_code 4507269

loop_
_symmetry_equiv_pos_as_xyz
'x, y, z'
'-x, y, -z+1/2'
'x+1/2, y+1/2, z'
'-x+1/2, y+1/2, -z+1/2'
'-x, -y, -z'
'x, -y, z-1/2'
'-x+1/2, -y+1/2, -z'
'x+1/2, -y+1/2, z-1/2'

loop_
_atom_site_label
_atom_site_type_symbol
_atom_site_fract_x
_atom_site_fract_y
_atom_site_fract_z
_atom_site_U_iso_or_equiv
_atom_site_adp_type
_atom_site_occupancy
_atom_site_symmetry_multiplicity
_atom_site_calc_flag
_atom_site_refinement_flags
Cu1 Cu 0.42601(2) 0.32562(6) 0.14844(3) 0.03698(17) Uani 1 1 d D
O1W O 0.4164(2) 0.0915(4) 0.1801(3) 0.0799(12) Uani 1 1 d D
H1W H 0.395(3) 0.008(3) 0.187(5) 0.150 Uiso 1 1 d D
H2W H 0.439(3) 0.0351(16) 0.163(4) 0.150 Uiso 1 1 d D
N2 N 0.51638(13) 0.3346(4) 0.18048(17) 0.0337(7) Uani 1 1 d .
N1 N 0.41470(16) 0.2557(4) 0.04862(19) 0.0417(8) Uani 1 1 d .
C1 C 0.3638(2) 0.1932(6) -0.0134(3) 0.0534(11) Uani 1 1 d .
H1 H 0.3287 0.1813 -0.0119 0.064 Uiso 1 1 calc R
C2 C 0.3610(3) 0.1456(6) -0.0793(3) 0.0639(14) Uani 1 1 d .
H2 H 0.3244 0.1049 -0.1221 0.077 Uiso 1 1 calc R
C3 C 0.4133(3) 0.1592(7) -0.0809(3) 0.0710(16) Uani 1 1 d .
H3 H 0.4127 0.1284 -0.1248 0.085 Uiso 1 1 calc R
C4 C 0.4666(2) 0.2193(7) -0.0162(3) 0.0638(14) Uani 1 1 d .
H4 H 0.5027 0.2272 -0.0157 0.077 Uiso 1 1 calc R
C5 C 0.46623(19) 0.2676(5) 0.0476(2) 0.0431(9) Uani 1 1 d .
C6 C 0.52120(18) 0.3289(5) 0.1200(2) 0.0405(9) Uani 1 1 d .
C7 C 0.5757(2) 0.3759(6) 0.1260(3) 0.0511(11) Uani 1 1 d .
H7 H 0.5794 0.3677 0.0834 0.061 Uiso 1 1 calc R
C8 C 0.62301(19) 0.4336(6) 0.1958(2) 0.0484(10) Uani 1 1 d .
H8 H 0.6594 0.4698 0.2018 0.058 Uiso 1 1 calc R
C9 C 0.61541(17) 0.4371(5) 0.2586(2) 0.0375(8) Uani 1 1 d .
N3 N 0.56343(13) 0.3855(4) 0.25001(17) 0.0328(6) Uani 1 1 d .
C10 C 0.66430(17) 0.4851(5) 0.3390(2) 0.0386(8) Uani 1 1 d .
C11 C 0.71411(19) 0.5764(5) 0.3549(3) 0.0496(10) Uani 1 1 d .
H11 H 0.7176 0.6126 0.3147 0.060 Uiso 1 1 calc R
C12 C 0.7589(2) 0.6128(6) 0.4326(3) 0.0553(11) Uani 1 1 d .
H12 H 0.7935 0.6720 0.4457 0.066 Uiso 1 1 calc R
C13 C 0.7508(2) 0.5594(6) 0.4899(3) 0.0540(11) Uani 1 1 d .
H13 H 0.7807 0.5801 0.5425 0.065 Uiso 1 1 calc R
C14 C 0.69814(19) 0.4749(5) 0.4688(2) 0.0470(10) Uani 1 1 d .
H14 H 0.6920 0.4440 0.5076 0.056 Uiso 1 1 calc R
N4 N 0.65571(14) 0.4363(4) 0.39441(19) 0.0389(7) Uani 1 1 d .
Cl2 Cl 0.28232(6) 0.05673(16) 0.19884(7) 0.0614(3) Uani 1 1 d .
O5 O 0.2825(2) 0.1733(5) 0.1503(3) 0.0952(15) Uani 1 1 d .
O6 O 0.2278(3) -0.0385(7) 0.1498(4) 0.133(2) Uani 1 1 d .
O7 O 0.2791(3) 0.1168(9) 0.2586(4) 0.146(2) Uani 1 1 d .
O8 O 0.3354(3) -0.0321(11) 0.2278(4) 0.197(4) Uani 1 1 d .
Cl1 Cl 0.43825(6) -0.24993(15) 0.10003(8) 0.0591(3) Uani 1 1 d .
O1 O 0.4795(5) -0.3546(11) 0.1431(6) 0.240(5) Uani 1 1 d .
O2 O 0.4655(3) -0.1138(6) 0.1068(4) 0.143(3) Uani 1 1 d .
O3 O 0.4120(4) -0.3189(13) 0.0290(5) 0.226(6) Uani 1 1 d .
O4 O 0.3935(3) -0.2271(7) 0.1192(4) 0.122(2) Uani 1 1 d .

loop_
_atom_site_aniso_label
_atom_site_aniso_U_11
_atom_site_aniso_U_22
_atom_site_aniso_U_33
_atom_site_aniso_U_23
_atom_site_aniso_U_13
_atom_site_aniso_U_12
Cu1 0.0357(3) 0.0456(3) 0.0354(3) -0.0044(2) 0.0233(2) 0.0003(2)
O1W 0.132(3) 0.0401(19) 0.125(3) -0.015(2) 0.108(3) -0.016(2)
N2 0.0325(15) 0.0393(17) 0.0320(15) 0.0004(13) 0.0195(13) -0.0009(13)
N1 0.0455(19) 0.0438(19) 0.0412(18) -0.0058(16) 0.0273(16) -0.0015(16)
C1 0.051(2) 0.062(3) 0.053(2) -0.014(2) 0.032(2) -0.009(2)
C2 0.063(3) 0.079(4) 0.045(2) -0.018(2) 0.028(2) -0.019(3)
C3 0.078(4) 0.098(4) 0.047(3) -0.023(3) 0.041(3) -0.010(3)
C4 0.062(3) 0.096(4) 0.048(3) -0.011(3) 0.041(2) -0.004(3)
C5 0.049(2) 0.047(2) 0.040(2) -0.0009(18) 0.0295(19) 0.0007(19)
C6 0.040(2) 0.048(2) 0.039(2) 0.0027(18) 0.0257(17) 0.0015(18)
C7 0.048(2) 0.075(3) 0.048(2) 0.003(2) 0.037(2) -0.001(2)
C8 0.038(2) 0.067(3) 0.047(2) 0.006(2) 0.0281(19) -0.003(2)
C9 0.0335(18) 0.042(2) 0.042(2) 0.0073(17) 0.0238(17) 0.0040(16)
N3 0.0326(15) 0.0336(16) 0.0376(16) 0.0005(13) 0.0230(14) 0.0010(13)
C10 0.037(2) 0.040(2) 0.045(2) 0.0000(17) 0.0258(17) 0.0013(17)
C11 0.045(2) 0.051(3) 0.060(3) -0.002(2) 0.034(2) -0.005(2)
C12 0.044(2) 0.055(3) 0.066(3) -0.008(2) 0.031(2) -0.010(2)
C13 0.043(2) 0.060(3) 0.049(2) -0.007(2) 0.020(2) -0.002(2)
C14 0.042(2) 0.054(3) 0.043(2) -0.0009(19) 0.0224(19) 0.001(2)
N4 0.0351(16) 0.0413(19) 0.0406(17) -0.0002(14) 0.0211(14) 0.0003(14)
Cl2 0.0692(8) 0.0696(8) 0.0602(7) 0.0112(6) 0.0451(6) 0.0044(6)
O5 0.099(3) 0.103(3) 0.077(3) 0.022(2) 0.045(2) -0.023(3)
O6 0.156(5) 0.121(4) 0.155(5) -0.028(4) 0.107(4) -0.064(4)
O7 0.196(6) 0.183(6) 0.122(4) -0.035(4) 0.127(5) -0.020(5)
O8 0.165(6) 0.287(10) 0.190(7) 0.153(7) 0.131(6) 0.141(7)
Cl1 0.0729(8) 0.0485(6) 0.0757(8) -0.0067(6) 0.0535(7) -0.0014(6)
O1 0.276(11) 0.190(8) 0.270(11) 0.113(8) 0.160(9) 0.176(8)
O2 0.222(6) 0.063(3) 0.263(7) -0.026(4) 0.209(6) -0.027(4)
O3 0.194(7) 0.379(14) 0.198(7) -0.200(9) 0.166(7) -0.167(8)
O4 0.154(5) 0.107(4) 0.191(5) -0.051(4) 0.150(5) -0.038(4)

loop_
_atom_type_symbol
_atom_type_description
_atom_type_scat_dispersion_real
_atom_type_scat_dispersion_imag
_atom_type_scat_source
C C 0.0033 0.0016 'International Tables Vol C Tables 4.2.6.8 and 6.1.1.4'
H H 0.0000 0.0000 'International Tables Vol C Tables 4.2.6.8 and 6.1.1.4'
N N 0.0061 0.0033 'International Tables Vol C Tables 4.2.6.8 and 6.1.1.4'
O O 0.0106 0.0060 'International Tables Vol C Tables 4.2.6.8 and 6.1.1.4'
Cl Cl 0.1484 0.1585 'International Tables Vol C Tables 4.2.6.8 and 6.1.1.4'
Cu Cu 0.3201 1.2651 'International Tables Vol C Tables 4.2.6.8 and 6.1.1.4'

loop_
_geom_angle_atom_site_label_1
_geom_angle_atom_site_label_2
_geom_angle_atom_site_label_3
_geom_angle
_geom_angle_site_symmetry_1
_geom_angle_site_symmetry_3
N1 Cu1 N3 177.20(14) . 2_655
N1 Cu1 N4 99.82(14) . 2_655
N3 Cu1 N4 80.84(13) 2_655 2_655
N1 Cu1 N2 80.43(13) . .
N3 Cu1 N2 100.44(12) 2_655 .
N4 Cu1 N2 148.75(13) 2_655 .
N1 Cu1 O1W 93.08(15) . .
N3 Cu1 O1W 84.13(14) 2_655 .
N4 Cu1 O1W 107.39(16) 2_655 .
N2 Cu1 O1W 103.79(15) . .
N1 Cu1 O1 92.5(2) . 1_565
N3 Cu1 O1 90.3(2) 2_655 1_565
N4 Cu1 O1 87.18(18) 2_655 1_565
N2 Cu1 O1 61.67(17) . 1_565
O1W Cu1 O1 163.2(2) . 1_565
N1 Cu1 Cu1 127.87(10) . 2_655
N3 Cu1 Cu1 52.12(9) 2_655 2_655
N4 Cu1 Cu1 130.96(10) 2_655 2_655
N2 Cu1 Cu1 50.83(9) . 2_655
O1W Cu1 Cu1 83.34(13) . 2_655
O1 Cu1 Cu1 80.77(19) 1_565 2_655
C6 N2 N3 120.9(3) . .
C6 N2 Cu1 112.5(2) . .
N3 N2 Cu1 123.9(2) . .
C1 N1 C5 118.5(3) . .
C1 N1 Cu1 127.3(3) . .
C5 N1 Cu1 114.1(3) . .
N1 C1 C2 122.9(4) . .
C1 C2 C3 118.7(4) . .
C2 C3 C4 118.8(4) . .
C5 C4 C3 119.8(4) . .
N1 C5 C4 121.2(4) . .
N1 C5 C6 115.1(3) . .
C4 C5 C6 123.7(4) . .
N2 C6 C7 121.4(4) . .
N2 C6 C5 114.9(3) . .
C7 C6 C5 123.6(4) . .
C8 C7 C6 118.0(4) . .
C7 C8 C9 118.1(4) . .
N3 C9 C8 121.0(4) . .
N3 C9 C10 114.7(3) . .
C8 C9 C10 124.1(3) . .
C9 N3 N2 120.4(3) . .
C9 N3 Cu1 113.6(2) . 2_655
N2 N3 Cu1 123.0(2) . 2_655
N4 C10 C11 123.1(4) . .
N4 C10 C9 114.8(3) . .
C11 C10 C9 122.1(4) . .
C10 C11 C12 118.3(4) . .
C13 C12 C11 118.7(4) . .
C12 C13 C14 119.5(4) . .
N4 C14 C13 122.0(4) . .
C14 N4 C10 118.3(3) . .
C14 N4 Cu1 127.8(3) . 2_655
C10 N4 Cu1 113.7(3) . 2_655
O7 Cl2 O8 111.0(5) . .
O7 Cl2 O5 113.0(4) . .
O8 Cl2 O5 107.6(4) . .
O7 Cl2 O6 108.2(4) . .
O8 Cl2 O6 110.1(5) . .
O5 Cl2 O6 106.9(3) . .
O1 Cl1 O2 110.2(6) . .
O1 Cl1 O3 99.6(7) . .
O2 Cl1 O3 114.6(5) . .
O1 Cl1 O4 113.2(6) . .
O2 Cl1 O4 108.4(3) . .
O3 Cl1 O4 110.8(4) . .

loop_
_geom_bond_atom_site_label_1
_geom_bond_atom_site_label_2
_geom_bond_distance
_geom_bond_site_symmetry_2
Cu1 N1 1.990(3) .
Cu1 N3 2.008(3) 2_655
Cu1 N4 2.018(3) 2_655
Cu1 N2 2.048(3) .
Cu1 O1W 2.159(4) .
Cu1 O1 3.091(11) 1_565
Cu1 Cu1 3.785(2) 2_655
N2 C6 1.314(5) .
N2 N3 1.334(4) .
N1 C1 1.334(5) .
N1 C5 1.347(5) .
C1 C2 1.373(6) .
C2 C3 1.374(7) .
C3 C4 1.376(7) .
C4 C5 1.375(6) .
C5 C6 1.469(6) .
C6 C7 1.404(5) .
C7 C8 1.359(6) .
C8 C9 1.404(5) .
C9 N3 1.330(5) .
C9 C10 1.474(5) .
N3 Cu1 2.008(3) 2_655
C10 N4 1.338(5) .
C10 C11 1.381(6) .
C11 C12 1.389(7) .
C12 C13 1.378(7) .
C13 C14 1.382(6) .
C14 N4 1.336(5) .
N4 Cu1 2.018(3) 2_655
Cl2 O7 1.372(5) .
Cl2 O8 1.381(6) .
Cl2 O5 1.409(4) .
Cl2 O6 1.446(5) .
Cl1 O1 1.293(6) .
Cl1 O2 1.327(5) .
Cl1 O3 1.352(6) .
Cl1 O4 1.426(4) .

loop_
_geom_hbond_atom_site_label_D
_geom_hbond_atom_site_label_H
_geom_hbond_atom_site_label_A
_geom_hbond_distance_DH
_geom_hbond_distance_HA
_geom_hbond_distance_DA
_geom_hbond_angle_DHA
O1W H1W O8 0.957(10) 2.15(2) 2.955(8) 141(3)
O1W H2W O2 0.955(10) 2.07(2) 3.007(6) 166(6)
